data_7155964
loop_
_publ_author_name
'Shiri, Morteza'
'Ranjbar, Maryam'
'Yasaei, Zahra'
'Zamanian, Fatemeh'
'Notash, Behrouz'

_publ_section_title
;
 Palladium-catalyzed tandem reaction of 2-chloroquinoline-3-carbaldehydes
 and isocyanides
;
_journal_name_full 'Organic &amp; Biomolecular Chemistry'
_journal_paper_doi 10.1039/C7OB02043K
_journal_year 2017
_chemical_formula_moiety 'C25 H31 N3 O3'
_chemical_formula_sum 'C25 H31 N3 O3'
_chemical_formula_weight 421.53
_chemical_name_systematic
; 
 ? 
;
_space_group_IT_number 2
_symmetry_cell_setting triclinic
_symmetry_space_group_name_Hall '-P 1'
_symmetry_space_group_name_H-M 'P -1'
_atom_sites_solution_hydrogens geom
_atom_sites_solution_primary direct
_atom_sites_solution_secondary difmap
_audit_creation_method SHELXL-97
_audit_update_record
;
2017-03-25 deposited with the CCDC.
2017-11-09 downloaded from the CCDC.
;
_cell_angle_alpha 100.21(3)
_cell_angle_beta 97.69(3)
_cell_angle_gamma 111.07(3)
_cell_formula_units_Z 2
_cell_length_a 8.7851(18)
_cell_length_b 10.557(2)
_cell_length_c 13.269(3)
_cell_measurement_reflns_used 3882
_cell_measurement_temperature 298(2)
_cell_measurement_theta_max 25.00
_cell_measurement_theta_min 2.33
_cell_volume 1103.7(5)
_computing_cell_refinement 'X-Area (Stoe & Cie GmbH, 2005)'
_computing_data_collection 'X-Area (Stoe & Cie GmbH, 2005)'
_computing_data_reduction 'X-Area (Stoe & Cie GmbH, 2005)'
_computing_molecular_graphics 'ORTEP-3 for Windows (Farrugia, 1997)'
_computing_publication_material 'WinGX (Farrugia, 1999)'
_computing_structure_refinement 'SHELXL-97 (Sheldrick, 2008)'
_computing_structure_solution 'SHELXS-97 (Sheldrick, 2008)'
_diffrn_ambient_temperature 298(2)
_diffrn_detector_area_resol_mean '0.15 mm'
_diffrn_measured_fraction_theta_full 0.998
_diffrn_measured_fraction_theta_max 0.998
_diffrn_measurement_device_type 'STOE IPDS 2T'
_diffrn_measurement_method 'rotation method'
_diffrn_radiation_monochromator graphite
_diffrn_radiation_source 'fine-focus sealed tube'
_diffrn_radiation_type MoK\a
_diffrn_radiation_wavelength 0.71073
_diffrn_reflns_av_R_equivalents 0.1825
_diffrn_reflns_av_sigmaI/netI 0.2831
_diffrn_reflns_limit_h_max 10
_diffrn_reflns_limit_h_min -10
_diffrn_reflns_limit_k_max 12
_diffrn_reflns_limit_k_min -12
_diffrn_reflns_limit_l_max 15
_diffrn_reflns_limit_l_min -15
_diffrn_reflns_number 8210
_diffrn_reflns_theta_full 25.00
_diffrn_reflns_theta_max 25.00
_diffrn_reflns_theta_min 2.33
_diffrn_standards_number 0
_exptl_absorpt_coefficient_mu 0.084
_exptl_absorpt_correction_type none
_exptl_crystal_colour colorless
_exptl_crystal_density_diffrn 1.269
_exptl_crystal_density_method 'not measured'
_exptl_crystal_description needle
_exptl_crystal_F_000 452
_exptl_crystal_size_max 0.4
_exptl_crystal_size_mid 0.2
_exptl_crystal_size_min 0.18
_refine_diff_density_max 0.224
_refine_diff_density_min -0.208
_refine_diff_density_rms 0.054
_refine_ls_extinction_coef 0.0073(11)
_refine_ls_extinction_expression Fc^*^=kFc[1+0.001xFc^2^\l^3^/sin(2\q)]^-1/4^
_refine_ls_extinction_method SHELXL
_refine_ls_goodness_of_fit_ref 0.814
_refine_ls_hydrogen_treatment mixed
_refine_ls_matrix_type full
_refine_ls_number_parameters 286
_refine_ls_number_reflns 3882
_refine_ls_number_restraints 1
_refine_ls_restrained_S_all 0.814
_refine_ls_R_factor_all 0.2494
_refine_ls_R_factor_gt 0.0818
_refine_ls_shift/su_max 0.000
_refine_ls_shift/su_mean 0.000
_refine_ls_structure_factor_coef Fsqd
_refine_ls_weighting_details 'calc w=1/[\s^2^(Fo^2^)+(0.0331P)^2^+0.0000P] where P=(Fo^2^+2Fc^2^)/3'
_refine_ls_weighting_scheme calc
_refine_ls_wR_factor_gt 0.1272
_refine_ls_wR_factor_ref 0.1729
_reflns_number_gt 1236
_reflns_number_total 3882
_reflns_threshold_expression >2sigma(I)
_cod_data_source_file c7ob02043k2.cif
_cod_data_source_block khc1233-2h
_cod_original_cell_volume 1103.6(4)
_cod_database_code 7155964

loop_
_symmetry_equiv_pos_as_xyz
'x, y, z'
'-x, -y, -z'

loop_
_atom_site_label
_atom_site_type_symbol
_atom_site_fract_x
_atom_site_fract_y
_atom_site_fract_z
_atom_site_U_iso_or_equiv
_atom_site_adp_type
_atom_site_occupancy
_atom_site_symmetry_multiplicity
_atom_site_calc_flag
_atom_site_refinement_flags
O2 O 0.4731(5) 0.8121(4) 0.0719(3) 0.0452(11) Uani 1 1 d .
O1 O 0.8846(5) 1.1920(4) 0.0812(3) 0.0486(12) Uani 1 1 d .
O3 O 0.4345(5) 0.6380(4) 0.1555(4) 0.0564(13) Uani 1 1 d .
N1 N 0.8294(6) 0.9896(5) -0.1213(4) 0.0372(13) Uani 1 1 d .
N2 N 0.7419(6) 0.9913(5) 0.1310(4) 0.0386(13) Uani 1 1 d .
N3 N 0.2327(7) 0.7169(6) 0.1162(5) 0.0536(16) Uani 1 1 d D
C1 C 0.7139(9) 0.5292(7) -0.4616(5) 0.072(2) Uani 1 1 d .
H1A H 0.6669 0.5437 -0.5260 0.108 Uiso 1 1 calc R
H1B H 0.6407 0.4424 -0.4507 0.108 Uiso 1 1 calc R
H1C H 0.8208 0.5258 -0.4654 0.108 Uiso 1 1 calc R
C2 C 0.7350(8) 0.6482(7) -0.3715(5) 0.0513(19) Uani 1 1 d .
C3 C 0.6896(8) 0.6241(6) -0.2798(5) 0.0451(17) Uani 1 1 d .
H3 H 0.6405 0.5322 -0.2743 0.054 Uiso 1 1 calc R
C4 C 0.7151(8) 0.7355(7) -0.1922(5) 0.0435(17) Uani 1 1 d .
C5 C 0.7938(7) 0.8743(7) -0.2010(5) 0.0404(16) Uani 1 1 d .
C6 C 0.8317(8) 0.8969(7) -0.2982(5) 0.0498(18) Uani 1 1 d .
H6 H 0.8764 0.9876 -0.3067 0.060 Uiso 1 1 calc R
C7 C 0.8029(9) 0.7864(8) -0.3793(5) 0.059(2) Uani 1 1 d .
H7 H 0.8297 0.8039 -0.4423 0.071 Uiso 1 1 calc R
C8 C 0.6635(7) 0.7119(6) -0.0978(5) 0.0413(17) Uani 1 1 d .
H8 H 0.6106 0.6221 -0.0890 0.050 Uiso 1 1 calc R
C9 C 0.6960(7) 0.8280(6) -0.0209(5) 0.0394(16) Uani 1 1 d .
C10 C 0.7825(7) 0.9600(6) -0.0355(5) 0.0333(15) Uani 1 1 d .
C11 C 0.8114(8) 1.0660(7) 0.0638(5) 0.0422(16) Uani 1 1 d .
C12 C 0.6491(7) 0.8423(6) 0.0866(5) 0.0381(16) Uani 1 1 d .
H12 H 0.6829 0.7850 0.1281 0.046 Uiso 1 1 calc R
C13 C 0.3818(8) 0.7138(6) 0.1193(5) 0.0391(16) Uani 1 1 d .
C14 C 0.1003(8) 0.6252(6) 0.1566(5) 0.0417(16) Uani 1 1 d .
H14 H 0.0993 0.5307 0.1392 0.050 Uiso 1 1 calc R
C15 C 0.1284(9) 0.6731(7) 0.2753(5) 0.059(2) Uani 1 1 d .
H15A H 0.2317 0.6698 0.3086 0.071 Uiso 1 1 calc R
H15B H 0.1368 0.7688 0.2948 0.071 Uiso 1 1 calc R
C16 C -0.0172(10) 0.5772(8) 0.3109(6) 0.076(2) Uani 1 1 d .
H16A H -0.0186 0.4835 0.2948 0.091 Uiso 1 1 calc R
H16B H 0.0009 0.6077 0.3865 0.091 Uiso 1 1 calc R
C17 C -0.1821(10) 0.5710(8) 0.2636(6) 0.073(2) Uani 1 1 d .
H17A H -0.1870 0.6621 0.2838 0.087 Uiso 1 1 calc R
H17B H -0.2690 0.5044 0.2879 0.087 Uiso 1 1 calc R
C18 C -0.2081(9) 0.5266(7) 0.1464(6) 0.068(2) Uani 1 1 d .
H18A H -0.3122 0.5296 0.1142 0.081 Uiso 1 1 calc R
H18B H -0.2176 0.4306 0.1267 0.081 Uiso 1 1 calc R
C19 C -0.0653(8) 0.6200(7) 0.1048(5) 0.0532(19) Uani 1 1 d .
H19A H -0.0842 0.5842 0.0297 0.064 Uiso 1 1 calc R
H19B H -0.0635 0.7139 0.1175 0.064 Uiso 1 1 calc R
C20 C 0.7449(7) 1.0633(6) 0.2392(5) 0.0390(16) Uani 1 1 d .
H20 H 0.8548 1.1404 0.2653 0.047 Uiso 1 1 calc R
C21 C 0.7269(9) 0.9702(7) 0.3125(5) 0.0569(19) Uani 1 1 d .
H21A H 0.8124 0.9323 0.3121 0.068 Uiso 1 1 calc R
H21B H 0.6187 0.8926 0.2895 0.068 Uiso 1 1 calc R
C22 C 0.7431(9) 1.0525(7) 0.4257(5) 0.067(2) Uani 1 1 d .
H22A H 0.7261 0.9897 0.4722 0.080 Uiso 1 1 calc R
H22B H 0.8544 1.1255 0.4511 0.080 Uiso 1 1 calc R
C23 C 0.6151(9) 1.1170(7) 0.4262(5) 0.062(2) Uani 1 1 d .
H23A H 0.5038 1.0434 0.4061 0.075 Uiso 1 1 calc R
H23B H 0.6285 1.1708 0.4965 0.075 Uiso 1 1 calc R
C24 C 0.6335(9) 1.2100(7) 0.3524(5) 0.057(2) Uani 1 1 d .
H24A H 0.7422 1.2870 0.3749 0.069 Uiso 1 1 calc R
H24B H 0.5488 1.2488 0.3531 0.069 Uiso 1 1 calc R
C25 C 0.6155(8) 1.1271(6) 0.2398(4) 0.0468(18) Uani 1 1 d .
H25A H 0.5043 1.0537 0.2155 0.056 Uiso 1 1 calc R
H25B H 0.6308 1.1892 0.1928 0.056 Uiso 1 1 calc R
H3A H 0.220(8) 0.772(6) 0.078(4) 0.07(2) Uiso 1 1 d D

loop_
_atom_site_aniso_label
_atom_site_aniso_U_11
_atom_site_aniso_U_22
_atom_site_aniso_U_33
_atom_site_aniso_U_23
_atom_site_aniso_U_13
_atom_site_aniso_U_12
O2 0.041(3) 0.052(3) 0.054(3) 0.026(2) 0.021(2) 0.021(2)
O1 0.061(3) 0.034(3) 0.044(3) 0.010(2) 0.015(2) 0.009(2)
O3 0.060(3) 0.049(3) 0.081(4) 0.036(3) 0.031(3) 0.030(3)
N1 0.040(3) 0.038(3) 0.032(3) 0.013(3) 0.013(3) 0.010(3)
N2 0.043(3) 0.036(3) 0.035(3) 0.002(3) 0.018(3) 0.014(3)
N3 0.044(4) 0.061(4) 0.079(5) 0.045(4) 0.032(3) 0.027(3)
C1 0.091(6) 0.084(6) 0.046(5) 0.005(4) 0.019(4) 0.044(5)
C2 0.059(5) 0.069(5) 0.039(5) 0.015(4) 0.010(4) 0.040(4)
C3 0.052(5) 0.038(4) 0.046(5) 0.008(3) 0.008(4) 0.022(3)
C4 0.057(5) 0.049(4) 0.034(4) 0.016(4) 0.020(4) 0.025(4)
C5 0.037(4) 0.051(4) 0.036(4) 0.012(3) 0.009(3) 0.018(3)
C6 0.051(5) 0.061(5) 0.045(5) 0.022(4) 0.021(4) 0.023(4)
C7 0.073(6) 0.077(6) 0.041(5) 0.017(4) 0.027(4) 0.037(5)
C8 0.043(4) 0.040(4) 0.045(4) 0.020(4) 0.016(3) 0.015(3)
C9 0.041(4) 0.037(4) 0.041(4) 0.010(3) 0.017(3) 0.013(3)
C10 0.033(4) 0.027(4) 0.036(4) 0.001(3) 0.009(3) 0.010(3)
C11 0.029(4) 0.047(4) 0.045(4) 0.014(4) 0.008(3) 0.008(3)
C12 0.046(4) 0.039(4) 0.039(4) 0.021(3) 0.018(3) 0.020(3)
C13 0.046(5) 0.035(4) 0.036(4) 0.010(3) 0.016(3) 0.013(3)
C14 0.047(4) 0.035(4) 0.043(4) 0.015(3) 0.019(3) 0.010(3)
C15 0.070(5) 0.067(5) 0.043(5) 0.016(4) 0.016(4) 0.027(4)
C16 0.082(6) 0.109(7) 0.056(5) 0.040(5) 0.041(5) 0.042(5)
C17 0.072(6) 0.090(6) 0.081(6) 0.039(5) 0.049(5) 0.040(5)
C18 0.051(5) 0.059(5) 0.091(6) 0.025(4) 0.022(5) 0.013(4)
C19 0.061(5) 0.054(5) 0.044(4) 0.012(3) 0.021(4) 0.019(4)
C20 0.036(4) 0.038(4) 0.042(4) 0.014(3) 0.000(3) 0.014(3)
C21 0.070(5) 0.055(4) 0.057(5) 0.018(4) 0.011(4) 0.036(4)
C22 0.092(6) 0.078(5) 0.037(4) 0.017(4) 0.009(4) 0.041(5)
C23 0.073(5) 0.064(5) 0.056(5) 0.012(4) 0.035(4) 0.029(4)
C24 0.075(5) 0.056(5) 0.047(5) 0.004(4) 0.018(4) 0.037(4)
C25 0.062(5) 0.058(4) 0.037(4) 0.022(3) 0.024(4) 0.033(4)

loop_
_atom_type_symbol
_atom_type_description
_atom_type_scat_dispersion_real
_atom_type_scat_dispersion_imag
_atom_type_scat_source
C C 0.0033 0.0016 'International Tables Vol C Tables 4.2.6.8 and 6.1.1.4'
H H 0.0000 0.0000 'International Tables Vol C Tables 4.2.6.8 and 6.1.1.4'
N N 0.0061 0.0033 'International Tables Vol C Tables 4.2.6.8 and 6.1.1.4'
O O 0.0106 0.0060 'International Tables Vol C Tables 4.2.6.8 and 6.1.1.4'

loop_
_geom_angle_atom_site_label_1
_geom_angle_atom_site_label_2
_geom_angle_atom_site_label_3
_geom_angle
C13 O2 C12 116.7(5)
C10 N1 C5 114.1(5)
C11 N2 C12 115.6(5)
C11 N2 C20 120.7(5)
C12 N2 C20 123.2(5)
C13 N3 C14 125.2(6)
C13 N3 H3A 110(5)
C14 N3 H3A 124(5)
C2 C1 H1A 109.5
C2 C1 H1B 109.5
H1A C1 H1B 109.5
C2 C1 H1C 109.5
H1A C1 H1C 109.5
H1B C1 H1C 109.5
C3 C2 C7 118.0(6)
C3 C2 C1 121.3(6)
C7 C2 C1 120.7(6)
C2 C3 C4 122.1(6)
C2 C3 H3 118.9
C4 C3 H3 118.9
C5 C4 C8 119.2(5)
C5 C4 C3 118.1(6)
C8 C4 C3 122.7(6)
N1 C5 C4 123.4(5)
N1 C5 C6 117.7(6)
C4 C5 C6 118.8(6)
C7 C6 C5 120.3(6)
C7 C6 H6 119.9
C5 C6 H6 119.9
C6 C7 C2 122.5(6)
C6 C7 H7 118.7
C2 C7 H7 118.7
C9 C8 C4 116.2(5)
C9 C8 H8 121.9
C4 C8 H8 121.9
C8 C9 C10 120.0(5)
C8 C9 C12 130.4(5)
C10 C9 C12 109.6(5)
N1 C10 C9 126.9(5)
N1 C10 C11 124.8(5)
C9 C10 C11 108.3(5)
O1 C11 N2 127.3(6)
O1 C11 C10 127.3(6)
N2 C11 C10 105.4(5)
O2 C12 N2 108.9(4)
O2 C12 C9 109.0(5)
N2 C12 C9 100.2(4)
O2 C12 H12 112.7
N2 C12 H12 112.7
C9 C12 H12 112.7
O3 C13 N3 127.4(6)
O3 C13 O2 123.0(6)
N3 C13 O2 109.6(5)
N3 C14 C19 109.6(5)
N3 C14 C15 111.5(6)
C19 C14 C15 110.3(5)
N3 C14 H14 108.4
C19 C14 H14 108.4
C15 C14 H14 108.4
C16 C15 C14 108.6(6)
C16 C15 H15A 110.0
C14 C15 H15A 110.0
C16 C15 H15B 110.0
C14 C15 H15B 110.0
H15A C15 H15B 108.4
C17 C16 C15 115.0(6)
C17 C16 H16A 108.5
C15 C16 H16A 108.5
C17 C16 H16B 108.5
C15 C16 H16B 108.5
H16A C16 H16B 107.5
C16 C17 C18 108.4(6)
C16 C17 H17A 110.0
C18 C17 H17A 110.0
C16 C17 H17B 110.0
C18 C17 H17B 110.0
H17A C17 H17B 108.4
C17 C18 C19 112.3(6)
C17 C18 H18A 109.1
C19 C18 H18A 109.1
C17 C18 H18B 109.1
C19 C18 H18B 109.1
H18A C18 H18B 107.9
C14 C19 C18 111.4(6)
C14 C19 H19A 109.4
C18 C19 H19A 109.4
C14 C19 H19B 109.4
C18 C19 H19B 109.4
H19A C19 H19B 108.0
C21 C20 N2 112.4(5)
C21 C20 C25 110.9(5)
N2 C20 C25 111.9(5)
C21 C20 H20 107.1
N2 C20 H20 107.1
C25 C20 H20 107.1
C20 C21 C22 110.5(5)
C20 C21 H21A 109.5
C22 C21 H21A 109.5
C20 C21 H21B 109.5
C22 C21 H21B 109.5
H21A C21 H21B 108.1
C23 C22 C21 109.9(6)
C23 C22 H22A 109.7
C21 C22 H22A 109.7
C23 C22 H22B 109.7
C21 C22 H22B 109.7
H22A C22 H22B 108.2
C24 C23 C22 111.0(6)
C24 C23 H23A 109.4
C22 C23 H23A 109.4
C24 C23 H23B 109.4
C22 C23 H23B 109.4
H23A C23 H23B 108.0
C23 C24 C25 110.4(5)
C23 C24 H24A 109.6
C25 C24 H24A 109.6
C23 C24 H24B 109.6
C25 C24 H24B 109.6
H24A C24 H24B 108.1
C20 C25 C24 109.7(5)
C20 C25 H25A 109.7
C24 C25 H25A 109.7
C20 C25 H25B 109.7
C24 C25 H25B 109.7
H25A C25 H25B 108.2

loop_
_geom_bond_atom_site_label_1
_geom_bond_atom_site_label_2
_geom_bond_distance
O2 C13 1.373(7)
O2 C12 1.439(6)
O1 C11 1.213(6)
O3 C13 1.195(6)
N1 C10 1.313(7)
N1 C5 1.371(7)
N2 C11 1.356(7)
N2 C12 1.452(6)
N2 C20 1.492(7)
N3 C13 1.318(7)
N3 C14 1.455(7)
N3 H3A 0.86(2)
C1 C2 1.512(8)
C1 H1A 0.9600
C1 H1B 0.9600
C1 H1C 0.9600
C2 C3 1.368(8)
C2 C7 1.392(9)
C3 C4 1.428(8)
C3 H3 0.9300
C4 C5 1.411(8)
C4 C8 1.421(8)
C5 C6 1.413(8)
C6 C7 1.361(8)
C6 H6 0.9300
C7 H7 0.9300
C8 C9 1.361(8)
C8 H8 0.9300
C9 C10 1.389(8)
C9 C12 1.534(7)
C10 C11 1.495(8)
C12 H12 0.9800
C14 C19 1.500(8)
C14 C15 1.523(8)
C14 H14 0.9800
C15 C16 1.512(9)
C15 H15A 0.9700
C15 H15B 0.9700
C16 C17 1.474(10)
C16 H16A 0.9700
C16 H16B 0.9700
C17 C18 1.502(9)
C17 H17A 0.9700
C17 H17B 0.9700
C18 C19 1.530(8)
C18 H18A 0.9700
C18 H18B 0.9700
C19 H19A 0.9700
C19 H19B 0.9700
C20 C21 1.484(8)
C20 C25 1.517(7)
C20 H20 0.9800
C21 C22 1.557(8)
C21 H21A 0.9700
C21 H21B 0.9700
C22 C23 1.510(8)
C22 H22A 0.9700
C22 H22B 0.9700
C23 C24 1.489(8)
C23 H23A 0.9700
C23 H23B 0.9700
C24 C25 1.548(7)
C24 H24A 0.9700
C24 H24B 0.9700
C25 H25A 0.9700
C25 H25B 0.9700

loop_
_geom_torsion_atom_site_label_1
_geom_torsion_atom_site_label_2
_geom_torsion_atom_site_label_3
_geom_torsion_atom_site_label_4
_geom_torsion
C7 C2 C3 C4 -2.2(9)
C1 C2 C3 C4 177.3(6)
C2 C3 C4 C5 -1.7(9)
C2 C3 C4 C8 177.9(6)
C10 N1 C5 C4 -0.6(8)
C10 N1 C5 C6 176.5(5)
C8 C4 C5 N1 2.5(9)
C3 C4 C5 N1 -178.0(6)
C8 C4 C5 C6 -174.6(6)
C3 C4 C5 C6 4.9(8)
N1 C5 C6 C7 178.3(6)
C4 C5 C6 C7 -4.4(9)
C5 C6 C7 C2 0.5(10)
C3 C2 C7 C6 2.8(10)
C1 C2 C7 C6 -176.6(6)
C5 C4 C8 C9 -0.5(8)
C3 C4 C8 C9 -180.0(6)
C4 C8 C9 C10 -3.1(9)
C4 C8 C9 C12 175.7(6)
C5 N1 C10 C9 -3.4(8)
C5 N1 C10 C11 177.9(6)
C8 C9 C10 N1 5.5(9)
C12 C9 C10 N1 -173.5(5)
C8 C9 C10 C11 -175.7(6)
C12 C9 C10 C11 5.4(7)
C12 N2 C11 O1 174.8(6)
C20 N2 C11 O1 2.0(9)
C12 N2 C11 C10 -6.5(7)
C20 N2 C11 C10 -179.3(5)
N1 C10 C11 O1 -2.1(10)
C9 C10 C11 O1 179.0(6)
N1 C10 C11 N2 179.2(5)
C9 C10 C11 N2 0.3(6)
C13 O2 C12 N2 -123.9(5)
C13 O2 C12 C9 127.7(5)
C11 N2 C12 O2 -105.0(5)
C20 N2 C12 O2 67.6(6)
C11 N2 C12 C9 9.2(6)
C20 N2 C12 C9 -178.2(5)
C8 C9 C12 O2 -73.1(8)
C10 C9 C12 O2 105.7(5)
C8 C9 C12 N2 172.7(6)
C10 C9 C12 N2 -8.5(6)
C14 N3 C13 O3 -0.6(11)
C14 N3 C13 O2 178.5(6)
C12 O2 C13 O3 -12.9(9)
C12 O2 C13 N3 168.0(5)
C13 N3 C14 C19 -158.4(6)
C13 N3 C14 C15 79.1(8)
N3 C14 C15 C16 177.5(5)
C19 C14 C15 C16 55.5(7)
C14 C15 C16 C17 -58.3(8)
C15 C16 C17 C18 57.1(9)
C16 C17 C18 C19 -54.1(8)
N3 C14 C19 C18 -179.0(5)
C15 C14 C19 C18 -55.8(7)
C17 C18 C19 C14 55.8(7)
C11 N2 C20 C21 -157.3(5)
C12 N2 C20 C21 30.5(7)
C11 N2 C20 C25 77.2(7)
C12 N2 C20 C25 -95.1(6)
N2 C20 C21 C22 176.1(5)
C25 C20 C21 C22 -57.8(7)
C20 C21 C22 C23 56.8(8)
C21 C22 C23 C24 -57.1(8)
C22 C23 C24 C25 58.2(8)
C21 C20 C25 C24 58.1(7)
N2 C20 C25 C24 -175.6(5)
C23 C24 C25 C20 -57.8(7)
